data_7707080
loop_
_publ_author_name
'Panova, Yulia'
'Khristolyubova, Alexandra'
'Zolotareva, Natalia'
'Sushev, Vyacheslav'
'Galperin, Vadim'
'Rumyantcev, Roman'
'Fukin, Georgy'
'Kornev, Alexander'

_publ_section_title
;
 Interaction of dicoordinate phosphorus with boranes: chemistry of
 3a,6a-diaza-1,4-diphosphapentalene as masked phosphinidene.
;
_journal_issue 17
_journal_name_full 'Dalton transactions (Cambridge, England : 2003)'
_journal_page_first 5890
_journal_page_last 5898
_journal_paper_doi 10.1039/d1dt00747e
_journal_volume 50
_journal_year 2021
_chemical_formula_sum 'C30.5 H19 B Cl F15 N2 O P2'
_chemical_formula_weight 822.68
_space_group_crystal_system triclinic
_space_group_IT_number 2
_space_group_name_Hall '-P 1'
_space_group_name_H-M_alt 'P -1'
_atom_sites_solution_hydrogens mixed
_atom_sites_solution_primary dual
_atom_sites_solution_secondary difmap
_audit_creation_method SHELXL-2018/3
_audit_update_record
;
2020-06-29 deposited with the CCDC.	2021-04-08 downloaded from the CCDC.
;
_cell_angle_alpha 97.5990(10)
_cell_angle_beta 100.6420(10)
_cell_angle_gamma 110.4190(10)
_cell_formula_units_Z 2
_cell_length_a 9.3112(4)
_cell_length_b 11.7738(5)
_cell_length_c 16.1431(6)
_cell_measurement_reflns_used 9867
_cell_measurement_temperature 100(2)
_cell_measurement_theta_max 30.56
_cell_measurement_theta_min 2.52
_cell_volume 1592.42(11)
_computing_cell_refinement 'Bruker SAINT'
_computing_data_collection 'Bruker APEX2'
_computing_data_reduction 'Bruker SAINT'
_computing_molecular_graphics 'Bruker SHELXTL'
_computing_publication_material 'Bruker SHELXTL'
_computing_structure_refinement 'SHELXL-2018/3 (Sheldrick, 2018)'
_computing_structure_solution 'SHELXT 2014/5 (Sheldrick, 2014)'
_diffrn_ambient_temperature 100(2)
_diffrn_measured_fraction_theta_full 0.997
_diffrn_measured_fraction_theta_max 0.989
_diffrn_measurement_device_type 'Bruker D8 Quest CMOS'
_diffrn_measurement_method '\w scans'
_diffrn_radiation_type MoK\a
_diffrn_radiation_wavelength 0.71073
_diffrn_reflns_av_R_equivalents 0.0342
_diffrn_reflns_av_unetI/netI 0.0504
_diffrn_reflns_Laue_measured_fraction_full 0.997
_diffrn_reflns_Laue_measured_fraction_max 0.989
_diffrn_reflns_limit_h_max 12
_diffrn_reflns_limit_h_min -12
_diffrn_reflns_limit_k_max 15
_diffrn_reflns_limit_k_min -15
_diffrn_reflns_limit_l_max 21
_diffrn_reflns_limit_l_min -21
_diffrn_reflns_number 20336
_diffrn_reflns_point_group_measured_fraction_full 0.997
_diffrn_reflns_point_group_measured_fraction_max 0.989
_diffrn_reflns_theta_full 25.242
_diffrn_reflns_theta_max 27.999
_diffrn_reflns_theta_min 2.058
_diffrn_source 'microfocus sealed tube'
_exptl_absorpt_coefficient_mu 0.341
_exptl_absorpt_correction_T_max 0.9420
_exptl_absorpt_correction_T_min 0.7074
_exptl_absorpt_correction_type multi-scan
_exptl_absorpt_process_details 'SADABS 2016/2 (Bruker AXS Inc.)'
_exptl_crystal_colour colorless
_exptl_crystal_density_diffrn 1.716
_exptl_crystal_description plate
_exptl_crystal_F_000 822
_exptl_crystal_size_max 0.315
_exptl_crystal_size_mid 0.287
_exptl_crystal_size_min 0.054
_refine_diff_density_max 0.501
_refine_diff_density_min -0.625
_refine_diff_density_rms 0.067
_refine_ls_extinction_method none
_refine_ls_goodness_of_fit_ref 1.050
_refine_ls_hydrogen_treatment mixed
_refine_ls_matrix_type full
_refine_ls_number_parameters 522
_refine_ls_number_reflns 7606
_refine_ls_number_restraints 40
_refine_ls_restrained_S_all 1.058
_refine_ls_R_factor_all 0.0650
_refine_ls_R_factor_gt 0.0467
_refine_ls_shift/su_max 0.001
_refine_ls_shift/su_mean 0.000
_refine_ls_structure_factor_coef Fsqd
_refine_ls_weighting_details 'w=1/[\s^2^(Fo^2^)+(0.0242P)^2^+1.7200P] where P=(Fo^2^+2Fc^2^)/3'
_refine_ls_weighting_scheme calc
_refine_ls_wR_factor_gt 0.0960
_refine_ls_wR_factor_ref 0.1012
_reflns_Friedel_coverage 0.000
_reflns_number_gt 6092
_reflns_number_total 7606
_reflns_threshold_expression 'I > 2\s(I)'
_cod_data_source_file d1dt00747e2.cif
_cod_data_source_block pnnpbphfm_a
_cod_depositor_comments 'Adding full bibliography for 7707078--7707081.cif.'
_cod_original_formula_sum 'C30.50 H19 B Cl F15 N2 O P2'
_cod_database_code 7707080
_shelx_shelxl_version_number 2018/3
_shelx_space_group_comment
;
The symmetry employed for this shelxl refinement is uniquely defined
by the following loop, which should always be used as a source of
symmetry information in preference to the above space-group names.
They are only intended as comments.
;
_shelx_estimated_absorpt_t_min 0.900
_shelx_estimated_absorpt_t_max 0.982

loop_
_space_group_symop_operation_xyz
'x, y, z'
'-x, -y, -z'

loop_
_atom_site_label
_atom_site_type_symbol
_atom_site_fract_x
_atom_site_fract_y
_atom_site_fract_z
_atom_site_U_iso_or_equiv
_atom_site_adp_type
_atom_site_occupancy
_atom_site_site_symmetry_order
_atom_site_calc_flag
_atom_site_refinement_flags_posn
_atom_site_refinement_flags_adp
_atom_site_refinement_flags_occupancy
_atom_site_disorder_assembly
_atom_site_disorder_group
B1 B 1.4428(3) 0.5738(2) -0.25841(14) 0.0140(4) Uani 1 1 d . . . . .
O1 O 1.41741(16) 0.69507(12) -0.25044(9) 0.0158(3) Uani 1 1 d . . . . .
P1 P 1.39089(6) 0.77190(5) -0.31760(3) 0.01346(11) Uani 1 1 d . . . . .
H1 H 1.499(3) 0.788(2) -0.3590(14) 0.017(6) Uiso 1 1 d . . . . .
H2 H 1.261(3) 0.713(2) -0.3692(15) 0.023(6) Uiso 1 1 d . . . . .
P2 P 1.19883(6) 1.04689(5) -0.44087(4) 0.01714(12) Uani 1 1 d . . . . .
N1 N 1.33940(19) 0.89168(15) -0.42645(11) 0.0149(3) Uani 1 1 d . . . . .
N2 N 1.29436(19) 0.97342(15) -0.38120(11) 0.0143(3) Uani 1 1 d . . . . .
F1 F 1.20372(14) 0.31031(10) -0.27245(7) 0.0207(3) Uani 1 1 d . . . . .
F2 F 1.07711(16) 0.22858(12) -0.14837(9) 0.0305(3) Uani 1 1 d . . . . .
F3 F 1.16437(17) 0.37554(14) 0.01195(9) 0.0377(4) Uani 1 1 d . . . . .
F4 F 1.38662(17) 0.61000(13) 0.04447(8) 0.0337(3) Uani 1 1 d . . . . .
F5 F 1.51950(15) 0.69586(11) -0.07901(8) 0.0242(3) Uani 1 1 d . . . . .
F6 F 1.57846(14) 0.39461(11) -0.22353(8) 0.0219(3) Uani 1 1 d . . . . .
F7 F 1.88544(16) 0.43400(13) -0.17029(9) 0.0342(3) Uani 1 1 d . . . . .
F8 F 2.11189(15) 0.65901(15) -0.16292(10) 0.0407(4) Uani 1 1 d . . . . .
F9 F 2.02372(16) 0.84607(14) -0.20478(10) 0.0406(4) Uani 1 1 d . . . . .
F10 F 1.72424(15) 0.81542(12) -0.24625(9) 0.0294(3) Uani 1 1 d . . . . .
F11 F 1.11109(13) 0.50942(11) -0.33323(7) 0.0180(2) Uani 1 1 d . . . . .
F12 F 0.93808(13) 0.37394(11) -0.48756(8) 0.0226(3) Uani 1 1 d . . . . .
F13 F 1.06759(16) 0.26664(12) -0.59715(8) 0.0298(3) Uani 1 1 d . . . . .
F14 F 1.38071(16) 0.30691(12) -0.54847(8) 0.0275(3) Uani 1 1 d . . . . .
F15 F 1.55968(14) 0.44837(11) -0.39782(8) 0.0217(3) Uani 1 1 d . . . . .
C1 C 1.3935(2) 0.90975(17) -0.25490(12) 0.0139(4) Uani 1 1 d . . . . .
C2 C 1.3372(2) 0.98746(18) -0.29058(13) 0.0146(4) Uani 1 1 d . . . . .
C3 C 1.3202(2) 1.09644(18) -0.23985(14) 0.0192(4) Uani 1 1 d . . . . .
H3A H 1.211073 1.092192 -0.260212 0.023 Uiso 1 1 calc R U . . .
H3B H 1.393550 1.173849 -0.250724 0.023 Uiso 1 1 calc R U . . .
C4 C 1.3547(3) 1.1012(2) -0.14337(14) 0.0237(5) Uani 1 1 d . . . . .
H4A H 1.261063 1.042660 -0.129406 0.028 Uiso 1 1 calc R U . . .
H4B H 1.376476 1.185726 -0.111676 0.028 Uiso 1 1 calc R U . . .
C5 C 1.4967(3) 1.0669(2) -0.11511(15) 0.0254(5) Uani 1 1 d . . . . .
H5A H 1.523093 1.076460 -0.051641 0.030 Uiso 1 1 calc R U . . .
H5B H 1.589429 1.123452 -0.131020 0.030 Uiso 1 1 calc R U . . .
C6 C 1.4598(3) 0.93303(19) -0.15844(13) 0.0216(4) Uani 1 1 d . . . . .
H6A H 1.557568 0.915882 -0.147183 0.026 Uiso 1 1 calc R U . . .
H6B H 1.382072 0.875866 -0.133390 0.026 Uiso 1 1 calc R U . . .
C7 C 1.2157(2) 0.96535(18) -0.53243(13) 0.0165(4) Uani 1 1 d . . . . .
C8 C 1.2957(2) 0.88751(18) -0.51016(13) 0.0145(4) Uani 1 1 d . . . . .
C9 C 1.3385(2) 0.80841(19) -0.57428(13) 0.0187(4) Uani 1 1 d . . . . .
H9A H 1.314747 0.725204 -0.560705 0.022 Uiso 1 1 calc R U . . .
H9B H 1.453426 0.846298 -0.570097 0.022 Uiso 1 1 calc R U . . .
C10 C 1.2460(3) 0.7955(2) -0.66627(14) 0.0227(5) Uani 1 1 d . . . . .
H10A H 1.294255 0.761757 -0.708034 0.027 Uiso 1 1 calc R U . . .
H10B H 1.135659 0.736299 -0.675496 0.027 Uiso 1 1 calc R U . . .
C11 C 1.2457(2) 0.9201(2) -0.68246(14) 0.0216(4) Uani 1 1 d . . . . .
H11A H 1.194437 0.910502 -0.743828 0.026 Uiso 1 1 calc R U . . .
H11B H 1.355994 0.980689 -0.670318 0.026 Uiso 1 1 calc R U . . .
C12 C 1.1571(2) 0.9689(2) -0.62520(13) 0.0208(4) Uani 1 1 d . . . . .
H12A H 1.172692 1.055211 -0.629725 0.025 Uiso 1 1 calc R U . . .
H12B H 1.042427 0.917584 -0.645296 0.025 Uiso 1 1 calc R U . . .
C13 C 1.3657(2) 0.51016(18) -0.18377(12) 0.0140(4) Uani 1 1 d . . . . .
C14 C 1.2545(2) 0.39127(18) -0.19509(13) 0.0160(4) Uani 1 1 d . . . . .
C15 C 1.1861(2) 0.34485(19) -0.13163(14) 0.0202(4) Uani 1 1 d . . . . .
C16 C 1.2298(3) 0.4188(2) -0.05065(14) 0.0230(5) Uani 1 1 d . . . . .
C17 C 1.3422(3) 0.5375(2) -0.03461(13) 0.0217(4) Uani 1 1 d . . . . .
C18 C 1.4075(2) 0.57960(19) -0.10015(13) 0.0175(4) Uani 1 1 d . . . . .
C19 C 1.6329(2) 0.60250(18) -0.23515(12) 0.0156(4) Uani 1 1 d . . . . .
C20 C 1.6862(2) 0.51008(19) -0.21621(13) 0.0180(4) Uani 1 1 d . . . . .
C21 C 1.8433(3) 0.5266(2) -0.19128(14) 0.0233(5) Uani 1 1 d . . . . .
C22 C 1.9583(2) 0.6402(2) -0.18669(15) 0.0270(5) Uani 1 1 d . . . . .
C23 C 1.9136(2) 0.7347(2) -0.20656(15) 0.0263(5) Uani 1 1 d . . . . .
C24 C 1.7541(2) 0.7149(2) -0.22909(14) 0.0209(4) Uani 1 1 d . . . . .
C25 C 1.3461(2) 0.48903(17) -0.35621(12) 0.0138(4) Uani 1 1 d . . . . .
C26 C 1.1856(2) 0.46412(17) -0.38539(13) 0.0147(4) Uani 1 1 d . . . . .
C27 C 1.0922(2) 0.39224(18) -0.46431(13) 0.0174(4) Uani 1 1 d . . . . .
C28 C 1.1571(3) 0.33791(19) -0.52004(13) 0.0196(4) Uani 1 1 d . . . . .
C29 C 1.3146(2) 0.35860(19) -0.49501(13) 0.0190(4) Uani 1 1 d . . . . .
C30 C 1.4053(2) 0.43325(18) -0.41540(13) 0.0161(4) Uani 1 1 d . . . . .
C1S C 1.0638(11) 0.0856(8) -0.0016(7) 0.035(2) Uani 0.25 1 d D U P A -1
H1SA H 1.094027 0.090659 -0.057050 0.042 Uiso 0.25 1 calc R U P A -1
H1SB H 1.132320 0.163616 0.040624 0.042 Uiso 0.25 1 calc R U P A -1
Cl1S Cl 0.8687(10) 0.0681(6) -0.0156(7) 0.0449(19) Uani 0.25 1 d D U P A -1
Cl2S Cl 1.0903(9) -0.0371(6) 0.0347(5) 0.078(2) Uani 0.25 1 d D U P A -1
C1Q C 1.1289(10) 0.0426(7) 0.0355(6) 0.0196(18) Uani 0.25 1 d D U P B -2
H1QA H 1.216368 0.106831 0.020914 0.024 Uiso 0.25 1 calc R U P B -2
H1QB H 1.134179 0.065001 0.097640 0.024 Uiso 0.25 1 calc R U P B -2
Cl1Q Cl 0.9451(14) 0.0214(14) -0.0289(10) 0.208(7) Uani 0.25 1 d D U P B -2
Cl2Q Cl 1.1324(8) -0.1025(5) 0.0082(6) 0.0318(11) Uani 0.25 1 d D U P B -2

loop_
_atom_site_aniso_label
_atom_site_aniso_U_11
_atom_site_aniso_U_22
_atom_site_aniso_U_33
_atom_site_aniso_U_23
_atom_site_aniso_U_13
_atom_site_aniso_U_12
B1 0.0118(10) 0.0134(10) 0.0158(11) 0.0018(8) 0.0016(8) 0.0054(8)
O1 0.0183(7) 0.0133(7) 0.0165(7) 0.0027(5) 0.0025(5) 0.0080(6)
P1 0.0131(2) 0.0115(2) 0.0153(2) 0.00119(18) 0.00222(18) 0.00539(19)
P2 0.0157(3) 0.0188(3) 0.0216(3) 0.0059(2) 0.0060(2) 0.0108(2)
N1 0.0127(8) 0.0130(8) 0.0199(9) 0.0016(7) 0.0054(6) 0.0058(6)
N2 0.0125(8) 0.0126(8) 0.0179(8) 0.0025(6) 0.0043(6) 0.0049(6)
F1 0.0269(7) 0.0126(6) 0.0177(6) 0.0002(5) 0.0033(5) 0.0039(5)
F2 0.0288(7) 0.0231(7) 0.0284(7) 0.0069(6) 0.0070(6) -0.0037(6)
F3 0.0401(9) 0.0404(9) 0.0248(7) 0.0087(6) 0.0161(6) 0.0012(7)
F4 0.0433(9) 0.0326(8) 0.0158(7) -0.0021(6) 0.0076(6) 0.0058(6)
F5 0.0257(7) 0.0175(6) 0.0191(6) -0.0008(5) 0.0002(5) 0.0006(5)
F6 0.0197(6) 0.0169(6) 0.0291(7) 0.0021(5) 0.0025(5) 0.0096(5)
F7 0.0268(7) 0.0353(8) 0.0402(8) -0.0051(6) -0.0056(6) 0.0234(6)
F8 0.0114(6) 0.0546(10) 0.0476(9) -0.0075(7) -0.0014(6) 0.0134(6)
F9 0.0164(7) 0.0385(9) 0.0515(10) 0.0089(7) 0.0054(6) -0.0059(6)
F10 0.0205(7) 0.0195(7) 0.0423(8) 0.0128(6) 0.0017(6) 0.0013(5)
F11 0.0132(6) 0.0203(6) 0.0207(6) 0.0015(5) 0.0048(4) 0.0076(5)
F12 0.0124(6) 0.0235(7) 0.0250(7) 0.0032(5) -0.0020(5) 0.0026(5)
F13 0.0318(7) 0.0278(7) 0.0174(7) -0.0063(5) -0.0022(5) 0.0048(6)
F14 0.0343(7) 0.0276(7) 0.0224(7) -0.0023(5) 0.0112(5) 0.0144(6)
F15 0.0168(6) 0.0276(7) 0.0233(7) 0.0021(5) 0.0062(5) 0.0119(5)
C1 0.0130(9) 0.0101(9) 0.0170(10) 0.0001(7) 0.0048(7) 0.0031(7)
C2 0.0106(9) 0.0119(9) 0.0191(10) 0.0017(7) 0.0051(7) 0.0015(7)
C3 0.0204(10) 0.0121(9) 0.0248(11) 0.0017(8) 0.0071(8) 0.0059(8)
C4 0.0285(12) 0.0156(10) 0.0241(11) -0.0026(8) 0.0083(9) 0.0066(9)
C5 0.0315(12) 0.0194(11) 0.0208(11) -0.0023(8) 0.0016(9) 0.0094(9)
C6 0.0277(11) 0.0175(10) 0.0172(10) 0.0007(8) 0.0026(8) 0.0083(9)
C7 0.0115(9) 0.0165(10) 0.0203(10) 0.0034(8) 0.0043(7) 0.0038(8)
C8 0.0094(9) 0.0128(9) 0.0189(10) 0.0021(7) 0.0043(7) 0.0013(7)
C9 0.0147(9) 0.0182(10) 0.0226(11) 0.0013(8) 0.0060(8) 0.0058(8)
C10 0.0184(10) 0.0235(11) 0.0217(11) -0.0023(9) 0.0052(8) 0.0051(9)
C11 0.0152(10) 0.0276(12) 0.0187(11) 0.0037(9) 0.0049(8) 0.0043(9)
C12 0.0168(10) 0.0266(11) 0.0211(11) 0.0080(9) 0.0051(8) 0.0096(9)
C13 0.0115(9) 0.0159(9) 0.0166(10) 0.0034(7) 0.0023(7) 0.0086(7)
C14 0.0167(10) 0.0159(10) 0.0158(10) 0.0016(8) 0.0016(7) 0.0084(8)
C15 0.0151(10) 0.0173(10) 0.0242(11) 0.0055(8) 0.0021(8) 0.0022(8)
C16 0.0218(11) 0.0305(12) 0.0183(11) 0.0083(9) 0.0086(8) 0.0088(9)
C17 0.0218(11) 0.0249(11) 0.0144(10) -0.0013(8) 0.0018(8) 0.0077(9)
C18 0.0150(9) 0.0155(10) 0.0192(10) 0.0022(8) 0.0000(7) 0.0053(8)
C19 0.0123(9) 0.0183(10) 0.0147(10) -0.0003(8) 0.0023(7) 0.0058(8)
C20 0.0155(10) 0.0182(10) 0.0180(10) -0.0012(8) 0.0020(7) 0.0066(8)
C21 0.0216(11) 0.0301(12) 0.0200(11) -0.0030(9) 0.0003(8) 0.0174(9)
C22 0.0109(10) 0.0387(14) 0.0255(12) -0.0053(10) 0.0000(8) 0.0091(9)
C23 0.0132(10) 0.0282(12) 0.0267(12) 0.0003(9) 0.0038(8) -0.0023(9)
C24 0.0178(10) 0.0220(11) 0.0209(11) 0.0044(8) 0.0030(8) 0.0060(8)
C25 0.0138(9) 0.0113(9) 0.0161(10) 0.0040(7) 0.0038(7) 0.0044(7)
C26 0.0166(9) 0.0109(9) 0.0175(10) 0.0035(7) 0.0065(7) 0.0051(7)
C27 0.0129(9) 0.0161(10) 0.0207(10) 0.0061(8) 0.0009(7) 0.0035(8)
C28 0.0246(11) 0.0139(10) 0.0141(10) 0.0001(8) 0.0005(8) 0.0033(8)
C29 0.0249(11) 0.0168(10) 0.0179(10) 0.0029(8) 0.0093(8) 0.0095(8)
C30 0.0156(9) 0.0154(10) 0.0197(10) 0.0042(8) 0.0056(7) 0.0079(8)
C1S 0.041(4) 0.031(4) 0.038(4) 0.011(3) 0.018(3) 0.014(3)
Cl1S 0.052(3) 0.026(3) 0.059(4) 0.018(3) 0.009(2) 0.017(3)
Cl2S 0.114(4) 0.096(4) 0.064(3) 0.043(3) 0.009(3) 0.084(4)
C1Q 0.020(3) 0.021(4) 0.014(3) -0.001(3) 0.003(3) 0.006(3)
Cl1Q 0.241(11) 0.229(10) 0.181(10) 0.062(8) 0.044(7) 0.120(8)
Cl2Q 0.0309(17) 0.025(3) 0.0359(18) 0.008(2) 0.0081(12) 0.0067(19)

loop_
_atom_type_symbol
_atom_type_description
_atom_type_scat_dispersion_real
_atom_type_scat_dispersion_imag
_atom_type_scat_source
C C 0.0033 0.0016 'International Tables Vol C Tables 4.2.6.8 and 6.1.1.4'
H H 0.0000 0.0000 'International Tables Vol C Tables 4.2.6.8 and 6.1.1.4'
B B 0.0013 0.0007 'International Tables Vol C Tables 4.2.6.8 and 6.1.1.4'
N N 0.0061 0.0033 'International Tables Vol C Tables 4.2.6.8 and 6.1.1.4'
F F 0.0171 0.0103 'International Tables Vol C Tables 4.2.6.8 and 6.1.1.4'
P P 0.1023 0.0942 'International Tables Vol C Tables 4.2.6.8 and 6.1.1.4'
O O 0.0106 0.0060 'International Tables Vol C Tables 4.2.6.8 and 6.1.1.4'
Cl Cl 0.1484 0.1585 'International Tables Vol C Tables 4.2.6.8 and 6.1.1.4'

loop_
_geom_angle_atom_site_label_1
_geom_angle_atom_site_label_2
_geom_angle_atom_site_label_3
_geom_angle
_geom_angle_site_symmetry_1
_geom_angle_site_symmetry_3
_geom_angle_publ_flag
O1 B1 C19 109.77(15) . . ?
O1 B1 C13 103.74(15) . . ?
C19 B1 C13 109.12(15) . . ?
O1 B1 C25 108.16(15) . . ?
C19 B1 C25 113.97(16) . . ?
C13 B1 C25 111.57(16) . . ?
B1 O1 P1 131.67(13) . . ?
O1 P1 C1 103.88(8) . . ?
O1 P1 H1 108.4(10) . . ?
C1 P1 H1 115.6(10) . . ?
O1 P1 H2 108.8(11) . . ?
C1 P1 H2 111.5(11) . . ?
H1 P1 H2 108.4(15) . . ?
N2 P2 C7 88.83(9) . . ?
C8 N1 N2 109.71(16) . . ?
N1 N2 C2 114.87(16) . . ?
N1 N2 P2 115.89(13) . . ?
C2 N2 P2 129.21(14) . . ?
C2 C1 C6 121.63(18) . . ?
C2 C1 P1 122.24(15) . . ?
C6 C1 P1 116.11(14) . . ?
C1 C2 N2 120.96(18) . . ?
C1 C2 C3 124.11(18) . . ?
N2 C2 C3 114.89(17) . . ?
C2 C3 C4 112.74(17) . . ?
C2 C3 H3A 109.0 . . ?
C4 C3 H3A 109.0 . . ?
C2 C3 H3B 109.0 . . ?
C4 C3 H3B 109.0 . . ?
H3A C3 H3B 107.8 . . ?
C3 C4 C5 110.34(18) . . ?
C3 C4 H4A 109.6 . . ?
C5 C4 H4A 109.6 . . ?
C3 C4 H4B 109.6 . . ?
C5 C4 H4B 109.6 . . ?
H4A C4 H4B 108.1 . . ?
C4 C5 C6 110.06(18) . . ?
C4 C5 H5A 109.6 . . ?
C6 C5 H5A 109.6 . . ?
C4 C5 H5B 109.6 . . ?
C6 C5 H5B 109.6 . . ?
H5A C5 H5B 108.2 . . ?
C1 C6 C5 111.09(18) . . ?
C1 C6 H6A 109.4 . . ?
C5 C6 H6A 109.4 . . ?
C1 C6 H6B 109.4 . . ?
C5 C6 H6B 109.4 . . ?
H6A C6 H6B 108.0 . . ?
C8 C7 C12 121.47(18) . . ?
C8 C7 P2 109.92(15) . . ?
C12 C7 P2 128.62(15) . . ?
N1 C8 C7 115.65(18) . . ?
N1 C8 C9 120.32(17) . . ?
C7 C8 C9 123.96(18) . . ?
C8 C9 C10 110.79(17) . . ?
C8 C9 H9A 109.5 . . ?
C10 C9 H9A 109.5 . . ?
C8 C9 H9B 109.5 . . ?
C10 C9 H9B 109.5 . . ?
H9A C9 H9B 108.1 . . ?
C11 C10 C9 111.32(17) . . ?
C11 C10 H10A 109.4 . . ?
C9 C10 H10A 109.4 . . ?
C11 C10 H10B 109.4 . . ?
C9 C10 H10B 109.4 . . ?
H10A C10 H10B 108.0 . . ?
C10 C11 C12 110.81(18) . . ?
C10 C11 H11A 109.5 . . ?
C12 C11 H11A 109.5 . . ?
C10 C11 H11B 109.5 . . ?
C12 C11 H11B 109.5 . . ?
H11A C11 H11B 108.1 . . ?
C7 C12 C11 110.71(17) . . ?
C7 C12 H12A 109.5 . . ?
C11 C12 H12A 109.5 . . ?
C7 C12 H12B 109.5 . . ?
C11 C12 H12B 109.5 . . ?
H12A C12 H12B 108.1 . . ?
C14 C13 C18 113.52(18) . . ?
C14 C13 B1 126.68(17) . . ?
C18 C13 B1 119.76(17) . . ?
F1 C14 C15 114.55(17) . . ?
F1 C14 C13 120.99(18) . . ?
C15 C14 C13 124.45(18) . . ?
F2 C15 C16 119.94(19) . . ?
F2 C15 C14 120.69(19) . . ?
C16 C15 C14 119.36(19) . . ?
F3 C16 C15 120.3(2) . . ?
F3 C16 C17 120.59(19) . . ?
C15 C16 C17 119.1(2) . . ?
F4 C17 C16 119.5(2) . . ?
F4 C17 C18 121.11(19) . . ?
C16 C17 C18 119.36(19) . . ?
F5 C18 C17 115.95(18) . . ?
F5 C18 C13 119.89(18) . . ?
C17 C18 C13 124.16(19) . . ?
C24 C19 C20 113.33(18) . . ?
C24 C19 B1 126.50(18) . . ?
C20 C19 B1 120.14(17) . . ?
F6 C20 C21 116.60(18) . . ?
F6 C20 C19 118.76(17) . . ?
C21 C20 C19 124.6(2) . . ?
F7 C21 C22 119.57(19) . . ?
F7 C21 C20 121.1(2) . . ?
C22 C21 C20 119.3(2) . . ?
F8 C22 C23 120.3(2) . . ?
F8 C22 C21 120.7(2) . . ?
C23 C22 C21 118.95(19) . . ?
F9 C23 C22 120.2(2) . . ?
F9 C23 C24 120.0(2) . . ?
C22 C23 C24 119.8(2) . . ?
F10 C24 C19 121.53(18) . . ?
F10 C24 C23 114.51(19) . . ?
C19 C24 C23 124.0(2) . . ?
C30 C25 C26 113.16(17) . . ?
C30 C25 B1 127.36(17) . . ?
C26 C25 B1 119.45(17) . . ?
F11 C26 C27 115.72(17) . . ?
F11 C26 C25 119.55(17) . . ?
C27 C26 C25 124.70(18) . . ?
F12 C27 C26 120.72(18) . . ?
F12 C27 C28 119.72(18) . . ?
C26 C27 C28 119.56(18) . . ?
F13 C28 C29 120.89(19) . . ?
F13 C28 C27 120.52(19) . . ?
C29 C28 C27 118.59(18) . . ?
F14 C29 C28 119.65(18) . . ?
F14 C29 C30 120.32(18) . . ?
C28 C29 C30 120.03(18) . . ?
F15 C30 C29 114.99(17) . . ?
F15 C30 C25 121.06(17) . . ?
C29 C30 C25 123.95(18) . . ?
Cl2S C1S Cl1S 109.9(6) . . ?
Cl2S C1S H1SA 109.7 . . ?
Cl1S C1S H1SA 109.7 . . ?
Cl2S C1S H1SB 109.7 . . ?
Cl1S C1S H1SB 109.7 . . ?
H1SA C1S H1SB 108.2 . . ?
Cl2Q C1Q Cl1Q 100.9(7) . . ?
Cl2Q C1Q H1QA 111.6 . . ?
Cl1Q C1Q H1QA 111.6 . . ?
Cl2Q C1Q H1QB 111.6 . . ?
Cl1Q C1Q H1QB 111.6 . . ?
H1QA C1Q H1QB 109.4 . . ?

loop_
_geom_bond_atom_site_label_1
_geom_bond_atom_site_label_2
_geom_bond_distance
_geom_bond_site_symmetry_2
_geom_bond_publ_flag
B1 O1 1.520(3) . ?
B1 C19 1.641(3) . ?
B1 C13 1.647(3) . ?
B1 C25 1.652(3) . ?
O1 P1 1.5398(14) . ?
P1 C1 1.7857(19) . ?
P1 H1 1.28(2) . ?
P1 H2 1.24(2) . ?
P2 N2 1.7053(17) . ?
P2 C7 1.717(2) . ?
N1 C8 1.326(3) . ?
N1 N2 1.358(2) . ?
N2 C2 1.415(3) . ?
F1 C14 1.358(2) . ?
F2 C15 1.345(2) . ?
F3 C16 1.341(2) . ?
F4 C17 1.342(2) . ?
F5 C18 1.351(2) . ?
F6 C20 1.353(2) . ?
F7 C21 1.343(3) . ?
F8 C22 1.340(2) . ?
F9 C23 1.346(3) . ?
F10 C24 1.358(2) . ?
F11 C26 1.353(2) . ?
F12 C27 1.345(2) . ?
F13 C28 1.342(2) . ?
F14 C29 1.346(2) . ?
F15 C30 1.355(2) . ?
C1 C2 1.344(3) . ?
C1 C6 1.515(3) . ?
C2 C3 1.501(3) . ?
C3 C4 1.520(3) . ?
C3 H3A 0.9900 . ?
C3 H3B 0.9900 . ?
C4 C5 1.522(3) . ?
C4 H4A 0.9900 . ?
C4 H4B 0.9900 . ?
C5 C6 1.528(3) . ?
C5 H5A 0.9900 . ?
C5 H5B 0.9900 . ?
C6 H6A 0.9900 . ?
C6 H6B 0.9900 . ?
C7 C8 1.410(3) . ?
C7 C12 1.508(3) . ?
C8 C9 1.502(3) . ?
C9 C10 1.532(3) . ?
C9 H9A 0.9900 . ?
C9 H9B 0.9900 . ?
C10 C11 1.524(3) . ?
C10 H10A 0.9900 . ?
C10 H10B 0.9900 . ?
C11 C12 1.528(3) . ?
C11 H11A 0.9900 . ?
C11 H11B 0.9900 . ?
C12 H12A 0.9900 . ?
C12 H12B 0.9900 . ?
C13 C14 1.384(3) . ?
C13 C18 1.391(3) . ?
C14 C15 1.378(3) . ?
C15 C16 1.374(3) . ?
C16 C17 1.378(3) . ?
C17 C18 1.378(3) . ?
C19 C24 1.385(3) . ?
C19 C20 1.390(3) . ?
C20 C21 1.379(3) . ?
C21 C22 1.374(3) . ?
C22 C23 1.372(3) . ?
C23 C24 1.388(3) . ?
C25 C30 1.389(3) . ?
C25 C26 1.392(3) . ?
C26 C27 1.374(3) . ?
C27 C28 1.379(3) . ?
C28 C29 1.372(3) . ?
C29 C30 1.386(3) . ?
C1S Cl2S 1.706(5) . ?
C1S Cl1S 1.722(5) . ?
C1S H1SA 0.9900 . ?
C1S H1SB 0.9900 . ?
C1Q Cl2Q 1.720(5) . ?
C1Q Cl1Q 1.746(5) . ?
C1Q H1QA 0.9900 . ?
C1Q H1QB 0.9900 . ?

loop_
_geom_hbond_atom_site_label_D
_geom_hbond_atom_site_label_H
_geom_hbond_atom_site_label_A
_geom_hbond_distance_DH
_geom_hbond_distance_HA
_geom_hbond_distance_DA
_geom_hbond_angle_DHA
_geom_hbond_site_symmetry_A
_geom_hbond_publ_flag
P1 H1 F14 1.28(2) 2.41(2) 3.5501(13) 147.3(15) 2_864 yes
P1 H2 F11 1.24(2) 2.52(2) 3.2147(13) 113.2(14) . yes
P1 H2 F12 1.24(2) 2.51(2) 3.6833(12) 157.6(16) 2_764 yes
C3 H3A F1 0.99 2.63 3.137(2) 112.3 1_565 yes
C3 H3B F6 0.99 2.49 3.436(2) 159.4 1_565 yes
C9 H9A F12 0.99 2.55 3.146(2) 118.4 2_764 yes
C1S^a H1SA^a F2 0.99 2.36 3.079(8) 129.0 . yes
C1S^a H1SB^a F3 0.99 2.52 3.174(8) 123.1 . yes
C1Q^b H1QA^b F5 0.99 2.63 3.499(8) 146.7 2_865 yes
C1Q^b H1QB^b F10 0.99 2.47 3.379(8) 151.9 2_865 yes

loop_
_geom_torsion_atom_site_label_1
_geom_torsion_atom_site_label_2
_geom_torsion_atom_site_label_3
_geom_torsion_atom_site_label_4
_geom_torsion
_geom_torsion_site_symmetry_1
_geom_torsion_site_symmetry_2
_geom_torsion_site_symmetry_3
_geom_torsion_site_symmetry_4
_geom_torsion_publ_flag
C19 B1 O1 P1 94.02(19) . . . . ?
C13 B1 O1 P1 -149.47(14) . . . . ?
C25 B1 O1 P1 -30.9(2) . . . . ?
B1 O1 P1 C1 -173.76(16) . . . . ?
C8 N1 N2 C2 -178.95(16) . . . . ?
C8 N1 N2 P2 -0.4(2) . . . . ?
C7 P2 N2 N1 0.54(14) . . . . ?
C7 P2 N2 C2 178.85(17) . . . . ?
O1 P1 C1 C2 -163.58(16) . . . . ?
O1 P1 C1 C6 15.16(17) . . . . ?
C6 C1 C2 N2 171.91(17) . . . . ?
P1 C1 C2 N2 -9.4(3) . . . . ?
C6 C1 C2 C3 -5.8(3) . . . . ?
P1 C1 C2 C3 172.91(15) . . . . ?
N1 N2 C2 C1 -10.7(3) . . . . ?
P2 N2 C2 C1 170.95(15) . . . . ?
N1 N2 C2 C3 167.16(16) . . . . ?
P2 N2 C2 C3 -11.2(2) . . . . ?
C1 C2 C3 C4 -6.9(3) . . . . ?
N2 C2 C3 C4 175.26(17) . . . . ?
C2 C3 C4 C5 40.9(2) . . . . ?
C3 C4 C5 C6 -63.6(2) . . . . ?
C2 C1 C6 C5 -16.4(3) . . . . ?
P1 C1 C6 C5 164.87(15) . . . . ?
C4 C5 C6 C1 50.1(2) . . . . ?
N2 P2 C7 C8 -0.51(14) . . . . ?
N2 P2 C7 C12 179.00(19) . . . . ?
N2 N1 C8 C7 0.0(2) . . . . ?
N2 N1 C8 C9 177.03(16) . . . . ?
C12 C7 C8 N1 -179.12(17) . . . . ?
P2 C7 C8 N1 0.4(2) . . . . ?
C12 C7 C8 C9 3.9(3) . . . . ?
P2 C7 C8 C9 -176.52(15) . . . . ?
N1 C8 C9 C10 167.46(18) . . . . ?
C7 C8 C9 C10 -15.7(3) . . . . ?
C8 C9 C10 C11 45.0(2) . . . . ?
C9 C10 C11 C12 -64.7(2) . . . . ?
C8 C7 C12 C11 -20.9(3) . . . . ?
P2 C7 C12 C11 159.68(16) . . . . ?
C10 C11 C12 C7 50.2(2) . . . . ?
O1 B1 C13 C14 127.79(19) . . . . ?
C19 B1 C13 C14 -115.3(2) . . . . ?
C25 B1 C13 C14 11.6(3) . . . . ?
O1 B1 C13 C18 -49.7(2) . . . . ?
C19 B1 C13 C18 67.3(2) . . . . ?
C25 B1 C13 C18 -165.91(17) . . . . ?
C18 C13 C14 F1 -178.35(17) . . . . ?
B1 C13 C14 F1 4.0(3) . . . . ?
C18 C13 C14 C15 1.9(3) . . . . ?
B1 C13 C14 C15 -175.73(19) . . . . ?
F1 C14 C15 F2 -0.7(3) . . . . ?
C13 C14 C15 F2 179.04(18) . . . . ?
F1 C14 C15 C16 179.59(19) . . . . ?
C13 C14 C15 C16 -0.6(3) . . . . ?
F2 C15 C16 F3 0.1(3) . . . . ?
C14 C15 C16 F3 179.79(19) . . . . ?
F2 C15 C16 C17 179.72(19) . . . . ?
C14 C15 C16 C17 -0.6(3) . . . . ?
F3 C16 C17 F4 0.2(3) . . . . ?
C15 C16 C17 F4 -179.4(2) . . . . ?
F3 C16 C17 C18 -180.0(2) . . . . ?
C15 C16 C17 C18 0.4(3) . . . . ?
F4 C17 C18 F5 1.3(3) . . . . ?
C16 C17 C18 F5 -178.53(19) . . . . ?
F4 C17 C18 C13 -179.14(19) . . . . ?
C16 C17 C18 C13 1.0(3) . . . . ?
C14 C13 C18 F5 177.46(17) . . . . ?
B1 C13 C18 F5 -4.7(3) . . . . ?
C14 C13 C18 C17 -2.1(3) . . . . ?
B1 C13 C18 C17 175.72(19) . . . . ?
O1 B1 C19 C24 -14.4(3) . . . . ?
C13 B1 C19 C24 -127.4(2) . . . . ?
C25 B1 C19 C24 107.1(2) . . . . ?
O1 B1 C19 C20 163.37(17) . . . . ?
C13 B1 C19 C20 50.3(2) . . . . ?
C25 B1 C19 C20 -75.1(2) . . . . ?
C24 C19 C20 F6 -177.21(17) . . . . ?
B1 C19 C20 F6 4.8(3) . . . . ?
C24 C19 C20 C21 1.8(3) . . . . ?
B1 C19 C20 C21 -176.24(19) . . . . ?
F6 C20 C21 F7 -4.0(3) . . . . ?
C19 C20 C21 F7 176.97(19) . . . . ?
F6 C20 C21 C22 176.91(19) . . . . ?
C19 C20 C21 C22 -2.1(3) . . . . ?
F7 C21 C22 F8 1.1(3) . . . . ?
C20 C21 C22 F8 -179.8(2) . . . . ?
F7 C21 C22 C23 -178.6(2) . . . . ?
C20 C21 C22 C23 0.4(3) . . . . ?
F8 C22 C23 F9 2.0(3) . . . . ?
C21 C22 C23 F9 -178.3(2) . . . . ?
F8 C22 C23 C24 -178.5(2) . . . . ?
C21 C22 C23 C24 1.3(3) . . . . ?
C20 C19 C24 F10 179.27(19) . . . . ?
B1 C19 C24 F10 -2.9(3) . . . . ?
C20 C19 C24 C23 0.1(3) . . . . ?
B1 C19 C24 C23 178.0(2) . . . . ?
F9 C23 C24 F10 -1.3(3) . . . . ?
C22 C23 C24 F10 179.2(2) . . . . ?
F9 C23 C24 C19 178.0(2) . . . . ?
C22 C23 C24 C19 -1.6(4) . . . . ?
O1 B1 C25 C30 128.1(2) . . . . ?
C19 B1 C25 C30 5.7(3) . . . . ?
C13 B1 C25 C30 -118.4(2) . . . . ?
O1 B1 C25 C26 -54.1(2) . . . . ?
C19 B1 C25 C26 -176.47(17) . . . . ?
C13 B1 C25 C26 59.4(2) . . . . ?
C30 C25 C26 F11 177.97(17) . . . . ?
B1 C25 C26 F11 -0.1(3) . . . . ?
C30 C25 C26 C27 -0.1(3) . . . . ?
B1 C25 C26 C27 -178.18(19) . . . . ?
F11 C26 C27 F12 2.5(3) . . . . ?
C25 C26 C27 F12 -179.40(18) . . . . ?
F11 C26 C27 C28 -177.22(17) . . . . ?
C25 C26 C27 C28 0.9(3) . . . . ?
F12 C27 C28 F13 -0.2(3) . . . . ?
C26 C27 C28 F13 179.50(19) . . . . ?
F12 C27 C28 C29 179.62(18) . . . . ?
C26 C27 C28 C29 -0.7(3) . . . . ?
F13 C28 C29 F14 0.1(3) . . . . ?
C27 C28 C29 F14 -179.76(19) . . . . ?
F13 C28 C29 C30 179.51(19) . . . . ?
C27 C28 C29 C30 -0.3(3) . . . . ?
F14 C29 C30 F15 0.1(3) . . . . ?
C28 C29 C30 F15 -179.29(18) . . . . ?
F14 C29 C30 C25 -179.36(18) . . . . ?
C28 C29 C30 C25 1.2(3) . . . . ?
C26 C25 C30 F15 179.55(17) . . . . ?
B1 C25 C30 F15 -2.5(3) . . . . ?
C26 C25 C30 C29 -1.0(3) . . . . ?
B1 C25 C30 C29 176.95(19) . . . . ?
